data_1559288
loop_
_publ_author_name
'Kuntze-Fechner, Maximilian'
'Holthausen, Max C C.'
'Marder, Todd B.'
'Braunschweig, Holger'
'Krummenacher, Ivo'
'Radius, Udo'
'Tendera, Lukas'
'Verplancke, Hendrik'
'Diefenbach, Martin'

_publ_section_title
;
 Coligand Role in the NHC Nickel catalyzed C--F Bond Activation:
 Investigations on the Insertion of bis(NHC) Nickel into the C--F Bond of
 Hexafluorobenzene&#x00A0;
;
_journal_name_full 'Chemical Science'
_journal_paper_doi 10.1039/D0SC04237D
_journal_year 2020
_chemical_formula_moiety 'C42 H48 F2 N4 Ni'
_chemical_formula_sum 'C42 H48 F2 N4 Ni'
_chemical_formula_weight 705.55
_space_group_crystal_system orthorhombic
_space_group_IT_number 61
_space_group_name_Hall '-P 2ac 2ab'
_space_group_name_H-M_alt 'P b c a'
_atom_sites_solution_hydrogens geom
_audit_creation_method SHELXL-2018/1
_audit_update_record
;
2020-07-20 deposited with the CCDC.	2020-10-06 downloaded from the CCDC.
;
_cell_angle_alpha 90
_cell_angle_beta 90
_cell_angle_gamma 90
_cell_formula_units_Z 8
_cell_length_a 17.054(2)
_cell_length_b 18.722(3)
_cell_length_c 22.837(3)
_cell_measurement_reflns_used 9666
_cell_measurement_temperature 100(2)
_cell_measurement_theta_max 26.21
_cell_measurement_theta_min 2.41
_cell_volume 7291.5(17)
_computing_cell_refinement 'Bruker SAINT'
_computing_data_collection 'Bruker APEX2'
_computing_data_reduction 'Bruker SAINT'
_computing_molecular_graphics 'Bruker SHELXTL'
_computing_publication_material 'Bruker SHELXTL'
_computing_structure_refinement 'SHELXL-2018/1 (Sheldrick, 2018)'
_computing_structure_solution 'SHELXT 2014/5 (Sheldrick, 2014)'
_diffrn_ambient_temperature 100(2)
_diffrn_measured_fraction_theta_full 0.997
_diffrn_measured_fraction_theta_max 0.996
_diffrn_measurement_device_type 'Bruker X8-APEX II'
_diffrn_measurement_method '\f and \w scans'
_diffrn_radiation_type MoK\a
_diffrn_radiation_wavelength 0.71073
_diffrn_reflns_av_R_equivalents 0.1308
_diffrn_reflns_av_unetI/netI 0.0654
_diffrn_reflns_Laue_measured_fraction_full 0.997
_diffrn_reflns_Laue_measured_fraction_max 0.996
_diffrn_reflns_limit_h_max 21
_diffrn_reflns_limit_h_min -21
_diffrn_reflns_limit_k_max 23
_diffrn_reflns_limit_k_min -23
_diffrn_reflns_limit_l_max 29
_diffrn_reflns_limit_l_min -29
_diffrn_reflns_number 96913
_diffrn_reflns_point_group_measured_fraction_full 0.997
_diffrn_reflns_point_group_measured_fraction_max 0.996
_diffrn_reflns_theta_full 26.000
_diffrn_reflns_theta_max 27.173
_diffrn_reflns_theta_min 2.176
_diffrn_source 'rotating anode'
_exptl_absorpt_coefficient_mu 0.578
_exptl_absorpt_correction_T_max 0.6904
_exptl_absorpt_correction_T_min 0.5772
_exptl_absorpt_correction_type multi-scan
_exptl_absorpt_process_details 'SADABS-2016/2 - Bruker AXS area detector scaling and absorption correction'
_exptl_crystal_colour orange
_exptl_crystal_density_diffrn 1.285
_exptl_crystal_description block
_exptl_crystal_F_000 2992
_exptl_crystal_size_max 0.302
_exptl_crystal_size_mid 0.256
_exptl_crystal_size_min 0.251
_refine_diff_density_max 0.729
_refine_diff_density_min -0.921
_refine_diff_density_rms 0.126
_refine_ls_extinction_method none
_refine_ls_goodness_of_fit_ref 1.051
_refine_ls_hydrogen_treatment constr
_refine_ls_matrix_type full
_refine_ls_number_parameters 454
_refine_ls_number_reflns 8064
_refine_ls_number_restraints 0
_refine_ls_restrained_S_all 1.051
_refine_ls_R_factor_all 0.0891
_refine_ls_R_factor_gt 0.0576
_refine_ls_shift/su_max 0.001
_refine_ls_shift/su_mean 0.000
_refine_ls_structure_factor_coef Fsqd
_refine_ls_weighting_details 'w=1/[\s^2^(Fo^2^)+(0.0993P)^2^+5.3609P] where P=(Fo^2^+2Fc^2^)/3'
_refine_ls_weighting_scheme calc
_refine_ls_wR_factor_gt 0.1478
_refine_ls_wR_factor_ref 0.1766
_reflns_Friedel_coverage 0.000
_reflns_number_gt 5785
_reflns_number_total 8064
_reflns_threshold_expression 'I > 2\s(I)'
_cod_data_source_file d0sc04237d2.cif
_cod_data_source_block Compound_9
_cod_original_cell_volume 7291.4(17)
_cod_database_code 1559288
_shelx_shelxl_version_number 2018/1
_shelx_space_group_comment
;
The symmetry employed for this shelxl refinement is uniquely defined
by the following loop, which should always be used as a source of
symmetry information in preference to the above space-group names.
They are only intended as comments.
;
_shelx_estimated_absorpt_t_min 0.845
_shelx_estimated_absorpt_t_max 0.869

loop_
_space_group_symop_operation_xyz
'x, y, z'
'-x+1/2, -y, z+1/2'
'-x, y+1/2, -z+1/2'
'x+1/2, -y+1/2, -z'
'-x, -y, -z'
'x-1/2, y, -z-1/2'
'x, -y-1/2, z-1/2'
'-x-1/2, y-1/2, z'

loop_
_atom_site_label
_atom_site_type_symbol
_atom_site_fract_x
_atom_site_fract_y
_atom_site_fract_z
_atom_site_U_iso_or_equiv
_atom_site_adp_type
_atom_site_occupancy
_atom_site_site_symmetry_order
_atom_site_calc_flag
_atom_site_refinement_flags_posn
_atom_site_refinement_flags_adp
_atom_site_refinement_flags_occupancy
_atom_site_disorder_assembly
_atom_site_disorder_group
Ni1 Ni 0.37420(2) 0.64148(2) 0.66200(2) 0.01433(13) Uani 1 1 d . . . . .
F1_1 F 0.47813(10) 0.65434(9) 0.67748(8) 0.0247(4) Uani 1 1 d . . . . .
F2_1 F 0.26914(11) 0.62818(10) 0.64613(9) 0.0273(4) Uani 1 1 d . . . . .
C1_2 C 0.39159(16) 0.54243(16) 0.64859(13) 0.0182(6) Uani 1 1 d . . . . .
N1_2 N 0.37707(14) 0.50435(13) 0.59943(11) 0.0195(5) Uani 1 1 d . . . . .
C2_2 C 0.4206(2) 0.42566(17) 0.66261(14) 0.0265(7) Uani 1 1 d . . . . .
H2_2 H 0.437381 0.382822 0.681075 0.032 Uiso 1 1 calc R U . . .
N2_2 N 0.41843(15) 0.49336(13) 0.68743(11) 0.0197(5) Uani 1 1 d . . . . .
C3_2 C 0.3944(2) 0.43253(17) 0.60745(15) 0.0271(7) Uani 1 1 d . . . . .
H3_2 H 0.388888 0.395454 0.579352 0.032 Uiso 1 1 calc R U . . .
C4_2 C 0.43649(17) 0.50849(15) 0.74765(13) 0.0188(6) Uani 1 1 d . . . . .
C5_2 C 0.51448(18) 0.51634(17) 0.76458(15) 0.0243(7) Uani 1 1 d . . . . .
C6_2 C 0.5297(2) 0.52873(18) 0.82349(16) 0.0293(8) Uani 1 1 d . . . . .
H6_2 H 0.582163 0.536444 0.835854 0.035 Uiso 1 1 calc R U . . .
C7_2 C 0.4695(2) 0.53011(17) 0.86490(15) 0.0293(8) Uani 1 1 d . . . . .
C8_2 C 0.39268(19) 0.52414(17) 0.84598(14) 0.0239(7) Uani 1 1 d . . . . .
H8_2 H 0.351461 0.526539 0.873887 0.029 Uiso 1 1 calc R U . . .
C9_2 C 0.37433(17) 0.51474(16) 0.78729(13) 0.0187(6) Uani 1 1 d . . . . .
C10_2 C 0.57933(19) 0.5130(2) 0.72020(18) 0.0363(9) Uani 1 1 d . . . . .
H10A_2 H 0.587294 0.463357 0.707998 0.054 Uiso 1 1 calc R U . . .
H10B_2 H 0.627794 0.531512 0.737563 0.054 Uiso 1 1 calc R U . . .
H10C_2 H 0.565219 0.542008 0.686055 0.054 Uiso 1 1 calc R U . . .
C11_2 C 0.4866(3) 0.5374(2) 0.92955(16) 0.0459(10) Uani 1 1 d . . . . .
H11A_2 H 0.537672 0.560537 0.934905 0.069 Uiso 1 1 calc R U . . .
H11B_2 H 0.487585 0.489941 0.947644 0.069 Uiso 1 1 calc R U . . .
H11C_2 H 0.445719 0.566441 0.948022 0.069 Uiso 1 1 calc R U . . .
C12_2 C 0.29034(17) 0.51355(18) 0.76692(14) 0.0246(7) Uani 1 1 d . . . . .
H12A_2 H 0.277130 0.559661 0.749162 0.037 Uiso 1 1 calc R U . . .
H12B_2 H 0.255770 0.504725 0.800425 0.037 Uiso 1 1 calc R U . . .
H12C_2 H 0.283461 0.475488 0.737907 0.037 Uiso 1 1 calc R U . . .
C13_2 C 0.35022(18) 0.53532(16) 0.54506(12) 0.0191(6) Uani 1 1 d . . . . .
C14_2 C 0.27251(18) 0.52582(17) 0.52846(14) 0.0229(7) Uani 1 1 d . . . . .
C15_2 C 0.24852(18) 0.55508(17) 0.47533(14) 0.0236(7) Uani 1 1 d . . . . .
H15_2 H 0.195582 0.549370 0.463262 0.028 Uiso 1 1 calc R U . . .
C16_2 C 0.30026(18) 0.59254(16) 0.43942(13) 0.0225(6) Uani 1 1 d . . . . .
C17_2 C 0.37744(17) 0.60068(16) 0.45790(13) 0.0208(6) Uani 1 1 d . . . . .
H17_2 H 0.413251 0.625385 0.433303 0.025 Uiso 1 1 calc R U . . .
C18_2 C 0.40423(17) 0.57375(17) 0.51150(13) 0.0211(6) Uani 1 1 d . . . . .
C19_2 C 0.2155(2) 0.4873(2) 0.56790(15) 0.0326(8) Uani 1 1 d . . . . .
H19A_2 H 0.163861 0.485659 0.549136 0.049 Uiso 1 1 calc R U . . .
H19B_2 H 0.211462 0.512795 0.605280 0.049 Uiso 1 1 calc R U . . .
H19C_2 H 0.234162 0.438579 0.574923 0.049 Uiso 1 1 calc R U . . .
C20_2 C 0.48637(18) 0.58725(18) 0.53250(14) 0.0247(7) Uani 1 1 d . . . . .
H20A_2 H 0.516139 0.611742 0.501765 0.037 Uiso 1 1 calc R U . . .
H20B_2 H 0.511714 0.541647 0.541736 0.037 Uiso 1 1 calc R U . . .
H20C_2 H 0.484852 0.617189 0.567680 0.037 Uiso 1 1 calc R U . . .
C21_2 C 0.2734(2) 0.62493(19) 0.38232(14) 0.0283(7) Uani 1 1 d . . . . .
H21A_2 H 0.315421 0.621109 0.353250 0.042 Uiso 1 1 calc R U . . .
H21B_2 H 0.260275 0.675357 0.388420 0.042 Uiso 1 1 calc R U . . .
H21C_2 H 0.226909 0.599361 0.368214 0.042 Uiso 1 1 calc R U . . .
C1_3 C 0.35515(16) 0.73985(16) 0.67714(12) 0.0166(6) Uani 1 1 d . . . . .
N1_3 N 0.31289(14) 0.76769(13) 0.72188(10) 0.0163(5) Uani 1 1 d . . . . .
C2_3 C 0.31229(19) 0.84196(17) 0.71956(14) 0.0233(7) Uani 1 1 d . . . . .
H2_3 H 0.286484 0.873257 0.746031 0.028 Uiso 1 1 calc R U . . .
N2_3 N 0.38077(14) 0.79795(13) 0.64736(11) 0.0162(5) Uani 1 1 d . . . . .
C3_3 C 0.3550(2) 0.86086(16) 0.67294(14) 0.0227(7) Uani 1 1 d . . . . .
H3_3 H 0.365509 0.908084 0.659923 0.027 Uiso 1 1 calc R U . . .
C4_3 C 0.43207(17) 0.79479(15) 0.59715(13) 0.0180(6) Uani 1 1 d . . . . .
C5_3 C 0.40093(18) 0.77607(16) 0.54270(13) 0.0209(6) Uani 1 1 d . . . . .
C6_3 C 0.45226(19) 0.77354(17) 0.49525(14) 0.0244(7) Uani 1 1 d . . . . .
H6_3 H 0.432238 0.761663 0.457669 0.029 Uiso 1 1 calc R U . . .
C7_3 C 0.53184(19) 0.78785(17) 0.50122(14) 0.0261(7) Uani 1 1 d . . . . .
C8_3 C 0.56038(18) 0.80590(17) 0.55631(14) 0.0240(7) Uani 1 1 d . . . . .
H8_3 H 0.614692 0.815784 0.560753 0.029 Uiso 1 1 calc R U . . .
C9_3 C 0.51164(18) 0.80993(16) 0.60521(14) 0.0211(6) Uani 1 1 d . . . . .
C10_3 C 0.31480(18) 0.75870(18) 0.53546(14) 0.0245(7) Uani 1 1 d . . . . .
H10A_3 H 0.302246 0.755039 0.493693 0.037 Uiso 1 1 calc R U . . .
H10B_3 H 0.283160 0.796645 0.553225 0.037 Uiso 1 1 calc R U . . .
H10C_3 H 0.303216 0.713162 0.554779 0.037 Uiso 1 1 calc R U . . .
C11_3 C 0.5877(2) 0.7818(2) 0.44988(16) 0.0378(9) Uani 1 1 d . . . . .
H11A_3 H 0.558727 0.788964 0.413279 0.057 Uiso 1 1 calc R U . . .
H11B_3 H 0.611771 0.734283 0.449777 0.057 Uiso 1 1 calc R U . . .
H11C_3 H 0.628656 0.818254 0.453368 0.057 Uiso 1 1 calc R U . . .
C12_3 C 0.54303(19) 0.82835(18) 0.66498(14) 0.0260(7) Uani 1 1 d . . . . .
H12A_3 H 0.600452 0.829504 0.663704 0.039 Uiso 1 1 calc R U . . .
H12B_3 H 0.525858 0.792229 0.693268 0.039 Uiso 1 1 calc R U . . .
H12C_3 H 0.523191 0.875294 0.676849 0.039 Uiso 1 1 calc R U . . .
C13_3 C 0.28016(17) 0.72763(15) 0.77018(12) 0.0173(6) Uani 1 1 d . . . . .
C14_3 C 0.20011(18) 0.71315(17) 0.77099(13) 0.0213(6) Uani 1 1 d . . . . .
C15_3 C 0.16909(18) 0.68064(17) 0.82079(15) 0.0246(7) Uani 1 1 d . . . . .
H15_3 H 0.114464 0.671009 0.822800 0.030 Uiso 1 1 calc R U . . .
C16_3 C 0.21737(18) 0.66208(16) 0.86769(14) 0.0224(7) Uani 1 1 d . . . . .
C17_3 C 0.29665(18) 0.67587(17) 0.86456(13) 0.0207(6) Uani 1 1 d . . . . .
H17_3 H 0.329264 0.662822 0.896545 0.025 Uiso 1 1 calc R U . . .
C18_3 C 0.33041(17) 0.70854(16) 0.81559(13) 0.0183(6) Uani 1 1 d . . . . .
C19_3 C 0.14914(19) 0.7296(2) 0.71868(15) 0.0299(8) Uani 1 1 d . . . . .
H19A_3 H 0.149200 0.781174 0.711469 0.045 Uiso 1 1 calc R U . . .
H19B_3 H 0.095430 0.713531 0.726414 0.045 Uiso 1 1 calc R U . . .
H19C_3 H 0.169696 0.704679 0.684196 0.045 Uiso 1 1 calc R U . . .
C20_3 C 0.41732(17) 0.72218(18) 0.81237(14) 0.0242(7) Uani 1 1 d . . . . .
H20A_3 H 0.439095 0.697884 0.778013 0.036 Uiso 1 1 calc R U . . .
H20B_3 H 0.442601 0.703879 0.847866 0.036 Uiso 1 1 calc R U . . .
H20C_3 H 0.426831 0.773652 0.809135 0.036 Uiso 1 1 calc R U . . .
C21_3 C 0.1822(2) 0.62723(19) 0.92173(16) 0.0327(8) Uani 1 1 d . . . . .
H21A_3 H 0.161664 0.579981 0.911424 0.049 Uiso 1 1 calc R U . . .
H21B_3 H 0.139466 0.657068 0.936765 0.049 Uiso 1 1 calc R U . . .
H21C_3 H 0.222711 0.622177 0.951869 0.049 Uiso 1 1 calc R U . . .

loop_
_atom_site_aniso_label
_atom_site_aniso_U_11
_atom_site_aniso_U_22
_atom_site_aniso_U_33
_atom_site_aniso_U_23
_atom_site_aniso_U_13
_atom_site_aniso_U_12
Ni1 0.0163(2) 0.0106(2) 0.0161(2) 0.00010(13) 0.00131(13) 0.00179(14)
F1_1 0.0178(9) 0.0191(10) 0.0372(11) -0.0001(8) -0.0006(7) 0.0023(7)
F2_1 0.0312(10) 0.0146(10) 0.0359(11) -0.0052(8) 0.0004(8) 0.0034(7)
C1_2 0.0172(13) 0.0168(16) 0.0205(15) 0.0028(11) 0.0030(11) 0.0007(11)
N1_2 0.0264(13) 0.0117(13) 0.0203(13) -0.0009(10) 0.0063(10) 0.0015(10)
C2_2 0.0370(18) 0.0128(16) 0.0297(18) 0.0029(13) 0.0074(13) 0.0066(13)
N2_2 0.0255(13) 0.0109(13) 0.0228(14) 0.0037(10) 0.0046(10) 0.0024(10)
C3_2 0.0421(19) 0.0115(16) 0.0276(17) -0.0005(13) 0.0086(14) 0.0027(14)
C4_2 0.0227(14) 0.0112(15) 0.0225(16) 0.0041(11) 0.0025(11) 0.0039(11)
C5_2 0.0211(15) 0.0161(16) 0.0356(18) 0.0091(13) 0.0006(13) 0.0058(12)
C6_2 0.0259(17) 0.0195(18) 0.043(2) 0.0066(14) -0.0108(14) 0.0043(13)
C7_2 0.043(2) 0.0150(17) 0.0300(18) 0.0022(13) -0.0099(15) 0.0061(14)
C8_2 0.0315(17) 0.0142(16) 0.0260(17) 0.0022(12) 0.0043(13) 0.0045(13)
C9_2 0.0202(14) 0.0116(15) 0.0243(16) 0.0048(11) 0.0024(11) 0.0022(11)
C10_2 0.0221(17) 0.036(2) 0.051(2) 0.0126(17) 0.0060(15) 0.0069(15)
C11_2 0.066(3) 0.040(2) 0.032(2) -0.0009(17) -0.0181(19) 0.007(2)
C12_2 0.0187(14) 0.0234(17) 0.0316(18) 0.0032(13) 0.0052(12) -0.0016(12)
C13_2 0.0288(15) 0.0151(15) 0.0133(14) -0.0022(11) 0.0057(11) 0.0023(12)
C14_2 0.0292(16) 0.0174(16) 0.0219(16) -0.0057(12) 0.0056(12) -0.0032(13)
C15_2 0.0243(15) 0.0231(17) 0.0234(16) -0.0071(13) 0.0007(12) -0.0017(13)
C16_2 0.0311(16) 0.0158(16) 0.0206(15) -0.0049(12) 0.0023(12) 0.0005(12)
C17_2 0.0256(15) 0.0171(16) 0.0196(15) 0.0001(12) 0.0062(11) -0.0019(12)
C18_2 0.0240(14) 0.0194(16) 0.0198(15) -0.0029(12) 0.0062(12) 0.0014(12)
C19_2 0.0337(18) 0.033(2) 0.0307(19) 0.0030(15) 0.0076(14) -0.0089(15)
C20_2 0.0249(15) 0.0259(18) 0.0233(16) 0.0010(13) 0.0046(12) -0.0016(13)
C21_2 0.0340(18) 0.0261(18) 0.0247(17) 0.0006(13) -0.0010(13) 0.0009(14)
C1_3 0.0178(13) 0.0175(16) 0.0145(13) 0.0011(11) -0.0048(10) 0.0008(11)
N1_3 0.0205(12) 0.0138(13) 0.0146(12) 0.0006(9) 0.0001(9) 0.0028(9)
C2_3 0.0311(17) 0.0153(16) 0.0235(16) -0.0031(12) -0.0001(12) 0.0063(13)
N2_3 0.0195(12) 0.0114(13) 0.0176(12) -0.0002(9) -0.0027(9) 0.0005(9)
C3_3 0.0336(17) 0.0113(16) 0.0232(16) -0.0006(12) -0.0045(12) 0.0037(12)
C4_3 0.0239(14) 0.0096(14) 0.0203(15) 0.0031(11) 0.0009(11) 0.0016(11)
C5_3 0.0244(15) 0.0152(16) 0.0231(16) 0.0044(12) -0.0009(12) 0.0012(12)
C6_3 0.0305(17) 0.0228(18) 0.0199(16) 0.0017(12) -0.0001(12) 0.0002(13)
C7_3 0.0289(16) 0.0199(17) 0.0294(17) 0.0063(13) 0.0059(13) 0.0018(13)
C8_3 0.0213(15) 0.0200(17) 0.0305(17) 0.0055(13) 0.0013(12) -0.0019(12)
C9_3 0.0248(15) 0.0121(15) 0.0264(16) 0.0039(12) -0.0023(12) -0.0003(12)
C10_3 0.0254(16) 0.0287(19) 0.0195(16) -0.0017(13) -0.0039(12) 0.0001(13)
C11_3 0.035(2) 0.046(2) 0.032(2) 0.0022(17) 0.0106(15) 0.0041(17)
C12_3 0.0239(16) 0.0227(18) 0.0315(18) -0.0005(14) -0.0035(13) -0.0008(13)
C13_3 0.0201(14) 0.0142(15) 0.0176(14) -0.0023(11) 0.0021(11) 0.0046(11)
C14_3 0.0218(15) 0.0169(16) 0.0251(16) -0.0040(12) 0.0010(12) 0.0068(12)
C15_3 0.0174(15) 0.0197(17) 0.0367(18) -0.0038(14) 0.0055(12) 0.0018(12)
C16_3 0.0264(16) 0.0144(16) 0.0263(17) -0.0008(12) 0.0078(12) 0.0031(12)
C17_3 0.0256(15) 0.0181(16) 0.0183(15) -0.0007(12) 0.0001(12) 0.0032(12)
C18_3 0.0196(14) 0.0153(15) 0.0201(15) -0.0029(12) 0.0031(11) 0.0017(11)
C19_3 0.0213(15) 0.036(2) 0.0324(18) 0.0001(15) -0.0046(13) 0.0070(14)
C20_3 0.0214(16) 0.0291(19) 0.0222(16) 0.0031(13) -0.0034(12) -0.0005(13)
C21_3 0.0366(19) 0.0269(19) 0.0346(19) 0.0058(15) 0.0121(15) 0.0003(15)

loop_
_atom_type_symbol
_atom_type_description
_atom_type_scat_dispersion_real
_atom_type_scat_dispersion_imag
_atom_type_scat_source
C C 0.0033 0.0016 'International Tables Vol C Tables 4.2.6.8 and 6.1.1.4'
H H 0.0000 0.0000 'International Tables Vol C Tables 4.2.6.8 and 6.1.1.4'
F F 0.0171 0.0103 'International Tables Vol C Tables 4.2.6.8 and 6.1.1.4'
Ni Ni 0.3393 1.1124 'International Tables Vol C Tables 4.2.6.8 and 6.1.1.4'
N N 0.0061 0.0033 'International Tables Vol C Tables 4.2.6.8 and 6.1.1.4'

loop_
_geom_angle_atom_site_label_1
_geom_angle_atom_site_label_2
_geom_angle_atom_site_label_3
_geom_angle
_geom_angle_site_symmetry_1
_geom_angle_site_symmetry_3
_geom_angle_publ_flag
F1_1 Ni1 F2_1 179.77(9) . . ?
F1_1 Ni1 C1_3 90.16(10) . . ?
F2_1 Ni1 C1_3 90.03(10) . . ?
F1_1 Ni1 C1_2 90.48(10) . . ?
F2_1 Ni1 C1_2 89.32(10) . . ?
C1_3 Ni1 C1_2 178.49(12) . . ?
N1_2 C1_2 N2_2 104.3(3) . . ?
N1_2 C1_2 Ni1 128.2(2) . . ?
N2_2 C1_2 Ni1 127.4(2) . . ?
C1_2 N1_2 C3_2 111.2(3) . . ?
C1_2 N1_2 C13_2 124.0(3) . . ?
C3_2 N1_2 C13_2 124.7(3) . . ?
C3_2 C2_2 N2_2 106.7(3) . . ?
C3_2 C2_2 H2_2 126.7 . . ?
N2_2 C2_2 H2_2 126.7 . . ?
C1_2 N2_2 C2_2 111.1(3) . . ?
C1_2 N2_2 C4_2 124.4(2) . . ?
C2_2 N2_2 C4_2 124.4(2) . . ?
C2_2 C3_2 N1_2 106.7(3) . . ?
C2_2 C3_2 H3_2 126.6 . . ?
N1_2 C3_2 H3_2 126.6 . . ?
C5_2 C4_2 C9_2 122.3(3) . . ?
C5_2 C4_2 N2_2 119.4(3) . . ?
C9_2 C4_2 N2_2 118.2(3) . . ?
C6_2 C5_2 C4_2 117.7(3) . . ?
C6_2 C5_2 C10_2 121.6(3) . . ?
C4_2 C5_2 C10_2 120.8(3) . . ?
C5_2 C6_2 C7_2 121.5(3) . . ?
C5_2 C6_2 H6_2 119.3 . . ?
C7_2 C6_2 H6_2 119.3 . . ?
C8_2 C7_2 C6_2 118.9(3) . . ?
C8_2 C7_2 C11_2 119.7(3) . . ?
C6_2 C7_2 C11_2 121.5(3) . . ?
C7_2 C8_2 C9_2 121.7(3) . . ?
C7_2 C8_2 H8_2 119.2 . . ?
C9_2 C8_2 H8_2 119.2 . . ?
C8_2 C9_2 C4_2 117.7(3) . . ?
C8_2 C9_2 C12_2 121.0(3) . . ?
C4_2 C9_2 C12_2 121.3(3) . . ?
C5_2 C10_2 H10A_2 109.5 . . ?
C5_2 C10_2 H10B_2 109.5 . . ?
H10A_2 C10_2 H10B_2 109.5 . . ?
C5_2 C10_2 H10C_2 109.5 . . ?
H10A_2 C10_2 H10C_2 109.5 . . ?
H10B_2 C10_2 H10C_2 109.5 . . ?
C7_2 C11_2 H11A_2 109.5 . . ?
C7_2 C11_2 H11B_2 109.5 . . ?
H11A_2 C11_2 H11B_2 109.5 . . ?
C7_2 C11_2 H11C_2 109.5 . . ?
H11A_2 C11_2 H11C_2 109.5 . . ?
H11B_2 C11_2 H11C_2 109.5 . . ?
C9_2 C12_2 H12A_2 109.5 . . ?
C9_2 C12_2 H12B_2 109.5 . . ?
H12A_2 C12_2 H12B_2 109.5 . . ?
C9_2 C12_2 H12C_2 109.5 . . ?
H12A_2 C12_2 H12C_2 109.5 . . ?
H12B_2 C12_2 H12C_2 109.5 . . ?
C14_2 C13_2 C18_2 123.0(3) . . ?
C14_2 C13_2 N1_2 119.0(3) . . ?
C18_2 C13_2 N1_2 118.0(3) . . ?
C13_2 C14_2 C15_2 117.9(3) . . ?
C13_2 C14_2 C19_2 120.8(3) . . ?
C15_2 C14_2 C19_2 121.3(3) . . ?
C14_2 C15_2 C16_2 121.6(3) . . ?
C14_2 C15_2 H15_2 119.2 . . ?
C16_2 C15_2 H15_2 119.2 . . ?
C17_2 C16_2 C15_2 118.4(3) . . ?
C17_2 C16_2 C21_2 120.4(3) . . ?
C15_2 C16_2 C21_2 121.2(3) . . ?
C16_2 C17_2 C18_2 122.3(3) . . ?
C16_2 C17_2 H17_2 118.8 . . ?
C18_2 C17_2 H17_2 118.8 . . ?
C13_2 C18_2 C17_2 116.7(3) . . ?
C13_2 C18_2 C20_2 121.8(3) . . ?
C17_2 C18_2 C20_2 121.5(3) . . ?
C14_2 C19_2 H19A_2 109.5 . . ?
C14_2 C19_2 H19B_2 109.5 . . ?
H19A_2 C19_2 H19B_2 109.5 . . ?
C14_2 C19_2 H19C_2 109.5 . . ?
H19A_2 C19_2 H19C_2 109.5 . . ?
H19B_2 C19_2 H19C_2 109.5 . . ?
C18_2 C20_2 H20A_2 109.5 . . ?
C18_2 C20_2 H20B_2 109.5 . . ?
H20A_2 C20_2 H20B_2 109.5 . . ?
C18_2 C20_2 H20C_2 109.5 . . ?
H20A_2 C20_2 H20C_2 109.5 . . ?
H20B_2 C20_2 H20C_2 109.5 . . ?
C16_2 C21_2 H21A_2 109.5 . . ?
C16_2 C21_2 H21B_2 109.5 . . ?
H21A_2 C21_2 H21B_2 109.5 . . ?
C16_2 C21_2 H21C_2 109.5 . . ?
H21A_2 C21_2 H21C_2 109.5 . . ?
H21B_2 C21_2 H21C_2 109.5 . . ?
N1_3 C1_3 N2_3 104.0(2) . . ?
N1_3 C1_3 Ni1 126.9(2) . . ?
N2_3 C1_3 Ni1 129.1(2) . . ?
C1_3 N1_3 C2_3 111.1(2) . . ?
C1_3 N1_3 C13_3 125.5(2) . . ?
C2_3 N1_3 C13_3 123.0(2) . . ?
C3_3 C2_3 N1_3 106.9(3) . . ?
C3_3 C2_3 H2_3 126.5 . . ?
N1_3 C2_3 H2_3 126.5 . . ?
C1_3 N2_3 C3_3 111.6(3) . . ?
C1_3 N2_3 C4_3 124.1(2) . . ?
C3_3 N2_3 C4_3 124.2(3) . . ?
C2_3 C3_3 N2_3 106.5(3) . . ?
C2_3 C3_3 H3_3 126.8 . . ?
N2_3 C3_3 H3_3 126.8 . . ?
C5_3 C4_3 C9_3 122.5(3) . . ?
C5_3 C4_3 N2_3 119.1(3) . . ?
C9_3 C4_3 N2_3 118.4(3) . . ?
C6_3 C5_3 C4_3 117.5(3) . . ?
C6_3 C5_3 C10_3 121.1(3) . . ?
C4_3 C5_3 C10_3 121.3(3) . . ?
C7_3 C6_3 C5_3 122.0(3) . . ?
C7_3 C6_3 H6_3 119.0 . . ?
C5_3 C6_3 H6_3 119.0 . . ?
C6_3 C7_3 C8_3 118.5(3) . . ?
C6_3 C7_3 C11_3 121.6(3) . . ?
C8_3 C7_3 C11_3 119.9(3) . . ?
C7_3 C8_3 C9_3 122.0(3) . . ?
C7_3 C8_3 H8_3 119.0 . . ?
C9_3 C8_3 H8_3 119.0 . . ?
C8_3 C9_3 C4_3 117.5(3) . . ?
C8_3 C9_3 C12_3 121.8(3) . . ?
C4_3 C9_3 C12_3 120.7(3) . . ?
C5_3 C10_3 H10A_3 109.5 . . ?
C5_3 C10_3 H10B_3 109.5 . . ?
H10A_3 C10_3 H10B_3 109.5 . . ?
C5_3 C10_3 H10C_3 109.5 . . ?
H10A_3 C10_3 H10C_3 109.5 . . ?
H10B_3 C10_3 H10C_3 109.5 . . ?
C7_3 C11_3 H11A_3 109.5 . . ?
C7_3 C11_3 H11B_3 109.5 . . ?
H11A_3 C11_3 H11B_3 109.5 . . ?
C7_3 C11_3 H11C_3 109.5 . . ?
H11A_3 C11_3 H11C_3 109.5 . . ?
H11B_3 C11_3 H11C_3 109.5 . . ?
C9_3 C12_3 H12A_3 109.5 . . ?
C9_3 C12_3 H12B_3 109.5 . . ?
H12A_3 C12_3 H12B_3 109.5 . . ?
C9_3 C12_3 H12C_3 109.5 . . ?
H12A_3 C12_3 H12C_3 109.5 . . ?
H12B_3 C12_3 H12C_3 109.5 . . ?
C18_3 C13_3 C14_3 123.0(3) . . ?
C18_3 C13_3 N1_3 117.6(3) . . ?
C14_3 C13_3 N1_3 119.3(3) . . ?
C13_3 C14_3 C15_3 117.9(3) . . ?
C13_3 C14_3 C19_3 121.0(3) . . ?
C15_3 C14_3 C19_3 121.1(3) . . ?
C14_3 C15_3 C16_3 120.7(3) . . ?
C14_3 C15_3 H15_3 119.6 . . ?
C16_3 C15_3 H15_3 119.6 . . ?
C17_3 C16_3 C15_3 119.5(3) . . ?
C17_3 C16_3 C21_3 120.7(3) . . ?
C15_3 C16_3 C21_3 119.8(3) . . ?
C16_3 C17_3 C18_3 121.8(3) . . ?
C16_3 C17_3 H17_3 119.1 . . ?
C18_3 C17_3 H17_3 119.1 . . ?
C13_3 C18_3 C17_3 117.0(3) . . ?
C13_3 C18_3 C20_3 121.7(3) . . ?
C17_3 C18_3 C20_3 121.2(3) . . ?
C14_3 C19_3 H19A_3 109.5 . . ?
C14_3 C19_3 H19B_3 109.5 . . ?
H19A_3 C19_3 H19B_3 109.5 . . ?
C14_3 C19_3 H19C_3 109.5 . . ?
H19A_3 C19_3 H19C_3 109.5 . . ?
H19B_3 C19_3 H19C_3 109.5 . . ?
C18_3 C20_3 H20A_3 109.5 . . ?
C18_3 C20_3 H20B_3 109.5 . . ?
H20A_3 C20_3 H20B_3 109.5 . . ?
C18_3 C20_3 H20C_3 109.5 . . ?
H20A_3 C20_3 H20C_3 109.5 . . ?
H20B_3 C20_3 H20C_3 109.5 . . ?
C16_3 C21_3 H21A_3 109.5 . . ?
C16_3 C21_3 H21B_3 109.5 . . ?
H21A_3 C21_3 H21B_3 109.5 . . ?
C16_3 C21_3 H21C_3 109.5 . . ?
H21A_3 C21_3 H21C_3 109.5 . . ?
H21B_3 C21_3 H21C_3 109.5 . . ?

loop_
_geom_bond_atom_site_label_1
_geom_bond_atom_site_label_2
_geom_bond_distance
_geom_bond_site_symmetry_2
_geom_bond_publ_flag
Ni1 F1_1 1.8233(18) . ?
Ni1 F2_1 1.845(2) . ?
Ni1 C1_3 1.902(3) . ?
Ni1 C1_2 1.903(3) . ?
C1_2 N1_2 1.353(4) . ?
C1_2 N2_2 1.357(4) . ?
N1_2 C3_2 1.389(4) . ?
N1_2 C13_2 1.445(4) . ?
C2_2 C3_2 1.343(5) . ?
C2_2 N2_2 1.389(4) . ?
C2_2 H2_2 0.9500 . ?
N2_2 C4_2 1.437(4) . ?
C3_2 H3_2 0.9500 . ?
C4_2 C5_2 1.393(4) . ?
C4_2 C9_2 1.399(4) . ?
C5_2 C6_2 1.390(5) . ?
C5_2 C10_2 1.501(5) . ?
C6_2 C7_2 1.395(5) . ?
C6_2 H6_2 0.9500 . ?
C7_2 C8_2 1.384(5) . ?
C7_2 C11_2 1.511(5) . ?
C8_2 C9_2 1.388(4) . ?
C8_2 H8_2 0.9500 . ?
C9_2 C12_2 1.506(4) . ?
C10_2 H10A_2 0.9800 . ?
C10_2 H10B_2 0.9800 . ?
C10_2 H10C_2 0.9800 . ?
C11_2 H11A_2 0.9800 . ?
C11_2 H11B_2 0.9800 . ?
C11_2 H11C_2 0.9800 . ?
C12_2 H12A_2 0.9800 . ?
C12_2 H12B_2 0.9800 . ?
C12_2 H12C_2 0.9800 . ?
C13_2 C14_2 1.390(4) . ?
C13_2 C18_2 1.398(4) . ?
C14_2 C15_2 1.393(5) . ?
C14_2 C19_2 1.508(4) . ?
C15_2 C16_2 1.394(4) . ?
C15_2 H15_2 0.9500 . ?
C16_2 C17_2 1.390(4) . ?
C16_2 C21_2 1.510(4) . ?
C17_2 C18_2 1.401(4) . ?
C17_2 H17_2 0.9500 . ?
C18_2 C20_2 1.502(4) . ?
C19_2 H19A_2 0.9800 . ?
C19_2 H19B_2 0.9800 . ?
C19_2 H19C_2 0.9800 . ?
C20_2 H20A_2 0.9800 . ?
C20_2 H20B_2 0.9800 . ?
C20_2 H20C_2 0.9800 . ?
C21_2 H21A_2 0.9800 . ?
C21_2 H21B_2 0.9800 . ?
C21_2 H21C_2 0.9800 . ?
C1_3 N1_3 1.355(4) . ?
C1_3 N2_3 1.355(4) . ?
N1_3 C2_3 1.391(4) . ?
N1_3 C13_3 1.446(4) . ?
C2_3 C3_3 1.337(5) . ?
C2_3 H2_3 0.9500 . ?
N2_3 C3_3 1.387(4) . ?
N2_3 C4_3 1.444(4) . ?
C3_3 H3_3 0.9500 . ?
C4_3 C5_3 1.397(4) . ?
C4_3 C9_3 1.398(4) . ?
C5_3 C6_3 1.394(4) . ?
C5_3 C10_3 1.513(4) . ?
C6_3 C7_3 1.390(4) . ?
C6_3 H6_3 0.9500 . ?
C7_3 C8_3 1.391(5) . ?
C7_3 C11_3 1.515(5) . ?
C8_3 C9_3 1.394(4) . ?
C8_3 H8_3 0.9500 . ?
C9_3 C12_3 1.506(4) . ?
C10_3 H10A_3 0.9800 . ?
C10_3 H10B_3 0.9800 . ?
C10_3 H10C_3 0.9800 . ?
C11_3 H11A_3 0.9800 . ?
C11_3 H11B_3 0.9800 . ?
C11_3 H11C_3 0.9800 . ?
C12_3 H12A_3 0.9800 . ?
C12_3 H12B_3 0.9800 . ?
C12_3 H12C_3 0.9800 . ?
C13_3 C18_3 1.392(4) . ?
C13_3 C14_3 1.392(4) . ?
C14_3 C15_3 1.394(4) . ?
C14_3 C19_3 1.509(4) . ?
C15_3 C16_3 1.395(5) . ?
C15_3 H15_3 0.9500 . ?
C16_3 C17_3 1.378(4) . ?
C16_3 C21_3 1.520(4) . ?
C17_3 C18_3 1.399(4) . ?
C17_3 H17_3 0.9500 . ?
C18_3 C20_3 1.506(4) . ?
C19_3 H19A_3 0.9800 . ?
C19_3 H19B_3 0.9800 . ?
C19_3 H19C_3 0.9800 . ?
C20_3 H20A_3 0.9800 . ?
C20_3 H20B_3 0.9800 . ?
C20_3 H20C_3 0.9800 . ?
C21_3 H21A_3 0.9800 . ?
C21_3 H21B_3 0.9800 . ?
C21_3 H21C_3 0.9800 . ?

loop_
_geom_torsion_atom_site_label_1
_geom_torsion_atom_site_label_2
_geom_torsion_atom_site_label_3
_geom_torsion_atom_site_label_4
_geom_torsion
_geom_torsion_site_symmetry_1
_geom_torsion_site_symmetry_2
_geom_torsion_site_symmetry_3
_geom_torsion_site_symmetry_4
_geom_torsion_publ_flag
N2_2 C1_2 N1_2 C3_2 0.1(3) . . . . ?
Ni1 C1_2 N1_2 C3_2 -177.4(2) . . . . ?
N2_2 C1_2 N1_2 C13_2 -177.4(3) . . . . ?
Ni1 C1_2 N1_2 C13_2 5.1(4) . . . . ?
N1_2 C1_2 N2_2 C2_2 0.1(3) . . . . ?
Ni1 C1_2 N2_2 C2_2 177.6(2) . . . . ?
N1_2 C1_2 N2_2 C4_2 -175.5(3) . . . . ?
Ni1 C1_2 N2_2 C4_2 2.0(4) . . . . ?
C3_2 C2_2 N2_2 C1_2 -0.2(4) . . . . ?
C3_2 C2_2 N2_2 C4_2 175.3(3) . . . . ?
N2_2 C2_2 C3_2 N1_2 0.3(4) . . . . ?
C1_2 N1_2 C3_2 C2_2 -0.2(4) . . . . ?
C13_2 N1_2 C3_2 C2_2 177.2(3) . . . . ?
C1_2 N2_2 C4_2 C5_2 -102.5(3) . . . . ?
C2_2 N2_2 C4_2 C5_2 82.5(4) . . . . ?
C1_2 N2_2 C4_2 C9_2 77.6(4) . . . . ?
C2_2 N2_2 C4_2 C9_2 -97.4(3) . . . . ?
C9_2 C4_2 C5_2 C6_2 1.9(5) . . . . ?
N2_2 C4_2 C5_2 C6_2 -178.0(3) . . . . ?
C9_2 C4_2 C5_2 C10_2 -176.8(3) . . . . ?
N2_2 C4_2 C5_2 C10_2 3.2(4) . . . . ?
C4_2 C5_2 C6_2 C7_2 2.9(5) . . . . ?
C10_2 C5_2 C6_2 C7_2 -178.4(3) . . . . ?
C5_2 C6_2 C7_2 C8_2 -4.8(5) . . . . ?
C5_2 C6_2 C7_2 C11_2 174.8(3) . . . . ?
C6_2 C7_2 C8_2 C9_2 1.9(5) . . . . ?
C11_2 C7_2 C8_2 C9_2 -177.6(3) . . . . ?
C7_2 C8_2 C9_2 C4_2 2.6(5) . . . . ?
C7_2 C8_2 C9_2 C12_2 -175.6(3) . . . . ?
C5_2 C4_2 C9_2 C8_2 -4.6(4) . . . . ?
N2_2 C4_2 C9_2 C8_2 175.4(3) . . . . ?
C5_2 C4_2 C9_2 C12_2 173.6(3) . . . . ?
N2_2 C4_2 C9_2 C12_2 -6.4(4) . . . . ?
C1_2 N1_2 C13_2 C14_2 -105.8(3) . . . . ?
C3_2 N1_2 C13_2 C14_2 77.1(4) . . . . ?
C1_2 N1_2 C13_2 C18_2 74.2(4) . . . . ?
C3_2 N1_2 C13_2 C18_2 -103.0(4) . . . . ?
C18_2 C13_2 C14_2 C15_2 1.2(5) . . . . ?
N1_2 C13_2 C14_2 C15_2 -178.8(3) . . . . ?
C18_2 C13_2 C14_2 C19_2 -176.6(3) . . . . ?
N1_2 C13_2 C14_2 C19_2 3.4(4) . . . . ?
C13_2 C14_2 C15_2 C16_2 0.3(5) . . . . ?
C19_2 C14_2 C15_2 C16_2 178.1(3) . . . . ?
C14_2 C15_2 C16_2 C17_2 -0.3(5) . . . . ?
C14_2 C15_2 C16_2 C21_2 -179.1(3) . . . . ?
C15_2 C16_2 C17_2 C18_2 -1.2(5) . . . . ?
C21_2 C16_2 C17_2 C18_2 177.7(3) . . . . ?
C14_2 C13_2 C18_2 C17_2 -2.6(4) . . . . ?
N1_2 C13_2 C18_2 C17_2 177.5(3) . . . . ?
C14_2 C13_2 C18_2 C20_2 175.8(3) . . . . ?
N1_2 C13_2 C18_2 C20_2 -4.1(4) . . . . ?
C16_2 C17_2 C18_2 C13_2 2.5(4) . . . . ?
C16_2 C17_2 C18_2 C20_2 -175.9(3) . . . . ?
N2_3 C1_3 N1_3 C2_3 0.2(3) . . . . ?
Ni1 C1_3 N1_3 C2_3 179.2(2) . . . . ?
N2_3 C1_3 N1_3 C13_3 -172.7(2) . . . . ?
Ni1 C1_3 N1_3 C13_3 6.3(4) . . . . ?
C1_3 N1_3 C2_3 C3_3 -0.3(3) . . . . ?
C13_3 N1_3 C2_3 C3_3 172.9(3) . . . . ?
N1_3 C1_3 N2_3 C3_3 -0.1(3) . . . . ?
Ni1 C1_3 N2_3 C3_3 -179.1(2) . . . . ?
N1_3 C1_3 N2_3 C4_3 176.8(2) . . . . ?
Ni1 C1_3 N2_3 C4_3 -2.2(4) . . . . ?
N1_3 C2_3 C3_3 N2_3 0.2(3) . . . . ?
C1_3 N2_3 C3_3 C2_3 -0.1(3) . . . . ?
C4_3 N2_3 C3_3 C2_3 -176.9(3) . . . . ?
C1_3 N2_3 C4_3 C5_3 78.0(4) . . . . ?
C3_3 N2_3 C4_3 C5_3 -105.6(3) . . . . ?
C1_3 N2_3 C4_3 C9_3 -101.3(3) . . . . ?
C3_3 N2_3 C4_3 C9_3 75.1(4) . . . . ?
C9_3 C4_3 C5_3 C6_3 -0.7(4) . . . . ?
N2_3 C4_3 C5_3 C6_3 -180.0(3) . . . . ?
C9_3 C4_3 C5_3 C10_3 178.9(3) . . . . ?
N2_3 C4_3 C5_3 C10_3 -0.3(4) . . . . ?
C4_3 C5_3 C6_3 C7_3 1.0(5) . . . . ?
C10_3 C5_3 C6_3 C7_3 -178.6(3) . . . . ?
C5_3 C6_3 C7_3 C8_3 -0.7(5) . . . . ?
C5_3 C6_3 C7_3 C11_3 177.3(3) . . . . ?
C6_3 C7_3 C8_3 C9_3 0.0(5) . . . . ?
C11_3 C7_3 C8_3 C9_3 -178.0(3) . . . . ?
C7_3 C8_3 C9_3 C4_3 0.2(5) . . . . ?
C7_3 C8_3 C9_3 C12_3 179.0(3) . . . . ?
C5_3 C4_3 C9_3 C8_3 0.1(4) . . . . ?
N2_3 C4_3 C9_3 C8_3 179.4(3) . . . . ?
C5_3 C4_3 C9_3 C12_3 -178.7(3) . . . . ?
N2_3 C4_3 C9_3 C12_3 0.6(4) . . . . ?
C1_3 N1_3 C13_3 C18_3 79.3(4) . . . . ?
C2_3 N1_3 C13_3 C18_3 -92.9(3) . . . . ?
C1_3 N1_3 C13_3 C14_3 -104.1(3) . . . . ?
C2_3 N1_3 C13_3 C14_3 83.8(4) . . . . ?
C18_3 C13_3 C14_3 C15_3 2.7(4) . . . . ?
N1_3 C13_3 C14_3 C15_3 -173.8(3) . . . . ?
C18_3 C13_3 C14_3 C19_3 -175.0(3) . . . . ?
N1_3 C13_3 C14_3 C19_3 8.5(4) . . . . ?
C13_3 C14_3 C15_3 C16_3 -1.2(5) . . . . ?
C19_3 C14_3 C15_3 C16_3 176.5(3) . . . . ?
C14_3 C15_3 C16_3 C17_3 -0.2(5) . . . . ?
C14_3 C15_3 C16_3 C21_3 179.5(3) . . . . ?
C15_3 C16_3 C17_3 C18_3 0.4(5) . . . . ?
C21_3 C16_3 C17_3 C18_3 -179.3(3) . . . . ?
C14_3 C13_3 C18_3 C17_3 -2.5(4) . . . . ?
N1_3 C13_3 C18_3 C17_3 174.0(3) . . . . ?
C14_3 C13_3 C18_3 C20_3 177.4(3) . . . . ?
N1_3 C13_3 C18_3 C20_3 -6.1(4) . . . . ?
C16_3 C17_3 C18_3 C13_3 0.9(4) . . . . ?
C16_3 C17_3 C18_3 C20_3 -179.0(3) . . . . ?
